data_2204803
loop_
_publ_author_name
'Tian, Lai-Jin'
'Sun, Yu-Xi'
'Ng, Seik Weng'

_publ_section_title
;
 \m-3,4,5,6-Tetrafluorophthalato-bis[tris(2-methyl-2-phenylpropyl)tin(IV)]
;
_journal_issue 12
_journal_name_full 'Acta Crystallographica Section E'
_journal_page_first m1752
_journal_page_last m1753
_journal_paper_doi 10.1107/S1600536804027229
_journal_volume 60
_journal_year 2004
_chemical_formula_iupac '[Sn2 (C10 H13)6 (C8 F4 O4)]'
_chemical_formula_moiety 'C68 H78 F4 O4 Sn2'
_chemical_formula_sum 'C68 H78 F4 O4 Sn2'
_chemical_formula_weight 1272.68
_chemical_name_systematic
;
\m-3,4,5,6-Tetrafluorophthalato-bis[tris(2-methyl-2-phenylpropyl)tin(IV)]
;
_space_group_IT_number 5
_symmetry_cell_setting monoclinic
_symmetry_space_group_name_Hall 'C 2y'
_symmetry_space_group_name_H-M 'C 1 2 1'
_atom_sites_solution_hydrogens geom
_atom_sites_solution_primary direct
_atom_sites_solution_secondary difmap
_audit_creation_method SHELXL-97
_cell_angle_alpha 90
_cell_angle_beta 104.8330(10)
_cell_angle_gamma 90
_cell_formula_units_Z 2
_cell_length_a 14.4124(6)
_cell_length_b 12.5830(6)
_cell_length_c 17.9361(8)
_cell_measurement_reflns_used 8235
_cell_measurement_temperature 295(2)
_cell_measurement_theta_max 24.4
_cell_measurement_theta_min 2.2
_cell_volume 3144.3(2)
_computing_cell_refinement 'SAINT (Bruker, 2002)'
_computing_data_collection 'SMART (Bruker, 2002)'
_computing_data_reduction SAINT
_computing_molecular_graphics 'ORTEPII (Johnson, 1976)'
_computing_publication_material SHELXL97
_computing_structure_refinement 'SHELXL97 (Sheldrick, 1997)'
_computing_structure_solution 'SHELXS97 (Sheldrick, 1997)'
_diffrn_ambient_temperature 295(2)
_diffrn_measured_fraction_theta_full 0.99
_diffrn_measured_fraction_theta_max 0.99
_diffrn_measurement_device_type 'Bruker APEX area-detector'
_diffrn_measurement_method '\f and \w'
_diffrn_radiation_monochromator graphite
_diffrn_radiation_source 'fine-focus sealed tube'
_diffrn_radiation_type MoK\a
_diffrn_radiation_wavelength 0.71073
_diffrn_reflns_av_R_equivalents 0.030
_diffrn_reflns_av_sigmaI/netI 0.034
_diffrn_reflns_limit_h_max 18
_diffrn_reflns_limit_h_min -18
_diffrn_reflns_limit_k_max 16
_diffrn_reflns_limit_k_min -16
_diffrn_reflns_limit_l_max 23
_diffrn_reflns_limit_l_min -23
_diffrn_reflns_number 18250
_diffrn_reflns_theta_full 27.5
_diffrn_reflns_theta_max 27.5
_diffrn_reflns_theta_min 2.2
_diffrn_standards_decay_% 0
_diffrn_standards_interval_count 0
_diffrn_standards_interval_time 0
_diffrn_standards_number 0
_exptl_absorpt_coefficient_mu 0.851
_exptl_absorpt_correction_T_max 0.935
_exptl_absorpt_correction_T_min 0.759
_exptl_absorpt_correction_type multi-scan
_exptl_absorpt_process_details '(SADABS; Bruker, 2002)'
_exptl_crystal_colour Colorless
_exptl_crystal_density_diffrn 1.344
_exptl_crystal_density_method 'not measured'
_exptl_crystal_description Plate
_exptl_crystal_F_000 1308
_exptl_crystal_size_max 0.18
_exptl_crystal_size_mid 0.15
_exptl_crystal_size_min 0.08
_refine_diff_density_max 0.58
_refine_diff_density_min -0.23
_refine_ls_abs_structure_details 'Flack (1983), 3565 Friedel pairs'
_refine_ls_abs_structure_Flack -0.03(2)
_refine_ls_extinction_method none
_refine_ls_goodness_of_fit_ref 0.99
_refine_ls_hydrogen_treatment constr
_refine_ls_matrix_type full
_refine_ls_number_parameters 358
_refine_ls_number_reflns 7137
_refine_ls_number_restraints 1
_refine_ls_restrained_S_all 0.99
_refine_ls_R_factor_all 0.032
_refine_ls_R_factor_gt 0.028
_refine_ls_shift/su_max 0.003
_refine_ls_shift/su_mean 0.000
_refine_ls_structure_factor_coef Fsqd
_refine_ls_weighting_details 'calc w = 1/[\s^2^(Fo^2^)+(0.0386P)^2^] where P = (Fo^2^+2Fc^2^)/3'
_refine_ls_weighting_scheme calc
_refine_ls_wR_factor_gt 0.065
_refine_ls_wR_factor_ref 0.068
_reflns_number_gt 6453
_reflns_number_total 7137
_reflns_threshold_expression I>2\s(I)
_cod_data_source_file tk6194.cif
_cod_data_source_block I
_cod_original_sg_symbol_H-M 'C 2'
_cod_database_code 2204803
_cod_database_fobs_code 2204803

loop_
_symmetry_equiv_pos_as_xyz
'x, y, z'
'-x, y, -z'
'x+1/2, y+1/2, z'
'-x+1/2, y+1/2, -z'

loop_
_atom_site_label
_atom_site_fract_x
_atom_site_fract_y
_atom_site_fract_z
_atom_site_U_iso_or_equiv
_atom_site_adp_type
_atom_site_calc_flag
_atom_site_refinement_flags
_atom_site_occupancy
_atom_site_type_symbol
Sn1 0.605000(10) 0.50000(2) 0.202030(10) 0.04589(6) Uani d . 1 Sn
F1 0.6248(2) 0.1450(2) 0.14090(10) 0.0758(5) Uani d . 1 F
F2 0.5631(2) -0.0389(2) 0.0701(2) 0.1042(9) Uani d . 1 F
O1 0.5539(2) 0.3608(2) 0.14260(10) 0.0543(6) Uani d . 1 O
O2 0.6108(2) 0.4091(2) 0.04430(10) 0.0823(8) Uani d . 1 O
C1 0.7581(2) 0.4881(4) 0.2206(2) 0.0637(8) Uani d . 1 C
C2 0.8128(2) 0.5823(3) 0.1985(2) 0.0706(9) Uani d . 1 C
C3 0.7897(3) 0.5892(4) 0.1103(2) 0.0941(13) Uani d . 1 C
C4 0.9211(3) 0.5613(4) 0.2296(3) 0.1007(14) Uani d . 1 C
C5 0.7874(3) 0.6854(3) 0.2353(2) 0.0719(9) Uani d . 1 C
C6 0.7643(4) 0.7786(4) 0.1947(3) 0.1013(15) Uani d . 1 C
C7 0.7429(4) 0.8707(4) 0.2292(4) 0.1185(19) Uani d . 1 C
C8 0.7466(4) 0.8704(4) 0.3050(4) 0.1193(19) Uani d . 1 C
C9 0.7679(3) 0.7800(5) 0.3477(3) 0.1016(15) Uani d . 1 C
C10 0.7880(3) 0.6875(4) 0.3127(2) 0.0801(10) Uani d . 1 C
C11 0.5459(2) 0.4571(3) 0.2964(2) 0.0582(8) Uani d . 1 C
C12 0.6020(2) 0.3816(3) 0.3593(2) 0.0588(8) Uani d . 1 C
C13 0.5341(3) 0.3456(4) 0.4085(2) 0.0902(13) Uani d . 1 C
C14 0.6316(3) 0.2824(3) 0.3220(2) 0.0690(9) Uani d . 1 C
C15 0.6871(2) 0.4391(3) 0.4122(2) 0.0574(7) Uani d . 1 C
C16 0.6732(3) 0.5325(3) 0.4484(2) 0.0869(14) Uani d . 1 C
C17 0.7484(4) 0.5852(4) 0.4984(3) 0.1084(17) Uani d . 1 C
C18 0.8380(4) 0.5442(5) 0.5141(3) 0.1041(17) Uani d . 1 C
C19 0.8537(4) 0.4536(4) 0.4788(3) 0.1022(17) Uani d . 1 C
C20 0.7787(3) 0.4007(3) 0.4287(2) 0.0757(10) Uani d . 1 C
C21 0.5315(3) 0.6251(3) 0.1280(2) 0.0616(10) Uani d . 1 C
C22 0.4305(2) 0.6559(3) 0.1348(2) 0.0605(8) Uani d . 1 C
C23 0.3955(3) 0.7543(4) 0.0839(3) 0.0926(13) Uani d . 1 C
C24 0.3624(2) 0.5630(3) 0.1051(2) 0.0694(9) Uani d . 1 C
C25 0.4337(2) 0.6843(3) 0.2186(2) 0.0588(7) Uani d . 1 C
C26 0.5043(3) 0.7499(3) 0.2611(2) 0.0817(11) Uani d . 1 C
C27 0.5120(3) 0.7693(4) 0.3388(3) 0.1037(16) Uani d . 1 C
C28 0.4479(4) 0.7278(5) 0.3731(3) 0.1106(19) Uani d . 1 C
C29 0.3750(3) 0.6656(5) 0.3319(3) 0.0997(15) Uani d . 1 C
C30 0.3675(3) 0.6453(3) 0.2551(2) 0.0755(10) Uani d . 1 C
C31 0.5696(2) 0.3478(2) 0.0756(2) 0.0503(6) Uani d . 1 C
C32 0.5319(2) 0.2441(2) 0.0370(2) 0.0461(6) Uani d . 1 C
C33 0.5621(2) 0.1483(2) 0.0712(2) 0.0545(7) Uani d . 1 C
C34 0.5319(3) 0.0532(3) 0.0355(2) 0.0657(9) Uani d . 1 C
H1a 0.7852 0.4736 0.2749 0.076 Uiso calc R 1 H
H1b 0.7710 0.4265 0.1923 0.076 Uiso calc R 1 H
H3a 0.7226 0.6034 0.0899 0.141 Uiso calc R 1 H
H3b 0.8057 0.5231 0.0899 0.141 Uiso calc R 1 H
H3c 0.8265 0.6455 0.0957 0.141 Uiso calc R 1 H
H4a 0.9382 0.4983 0.2060 0.151 Uiso calc R 1 H
H4b 0.9360 0.5517 0.2845 0.151 Uiso calc R 1 H
H4c 0.9565 0.6207 0.2176 0.151 Uiso calc R 1 H
H6 0.7630 0.7798 0.1426 0.122 Uiso calc R 1 H
H7 0.7260 0.9323 0.2002 0.142 Uiso calc R 1 H
H8 0.7345 0.9329 0.3285 0.143 Uiso calc R 1 H
H9 0.7689 0.7803 0.3997 0.122 Uiso calc R 1 H
H10 0.8022 0.6257 0.3418 0.096 Uiso calc R 1 H
H11a 0.5349 0.5224 0.3216 0.070 Uiso calc R 1 H
H11b 0.4835 0.4253 0.2747 0.070 Uiso calc R 1 H
H13a 0.5696 0.3047 0.4516 0.135 Uiso calc R 1 H
H13b 0.4835 0.3029 0.3776 0.135 Uiso calc R 1 H
H13c 0.5071 0.4069 0.4269 0.135 Uiso calc R 1 H
H14a 0.6812 0.3005 0.2972 0.104 Uiso calc R 1 H
H14b 0.5771 0.2547 0.2844 0.104 Uiso calc R 1 H
H14c 0.6553 0.2297 0.3609 0.104 Uiso calc R 1 H
H16 0.6117 0.5609 0.4389 0.104 Uiso calc R 1 H
H17 0.7373 0.6487 0.5211 0.130 Uiso calc R 1 H
H18 0.8884 0.5781 0.5488 0.125 Uiso calc R 1 H
H19 0.9156 0.4263 0.4882 0.123 Uiso calc R 1 H
H20 0.7911 0.3378 0.4058 0.091 Uiso calc R 1 H
H21a 0.5715 0.6881 0.1380 0.074 Uiso calc R 1 H
H21b 0.5263 0.6042 0.0750 0.074 Uiso calc R 1 H
H23a 0.3964 0.7391 0.0317 0.139 Uiso calc R 1 H
H23b 0.4372 0.8133 0.1027 0.139 Uiso calc R 1 H
H23c 0.3313 0.7717 0.0859 0.139 Uiso calc R 1 H
H24a 0.3810 0.5029 0.1385 0.104 Uiso calc R 1 H
H24b 0.3657 0.5446 0.0539 0.104 Uiso calc R 1 H
H24c 0.2980 0.5833 0.1043 0.104 Uiso calc R 1 H
H26 0.5475 0.7818 0.2373 0.098 Uiso calc R 1 H
H27 0.5619 0.8113 0.3671 0.124 Uiso calc R 1 H
H28 0.4531 0.7413 0.4250 0.133 Uiso calc R 1 H
H29 0.3304 0.6370 0.3557 0.120 Uiso calc R 1 H
H30 0.3167 0.6042 0.2273 0.091 Uiso calc R 1 H

loop_
_atom_site_aniso_label
_atom_site_aniso_U_11
_atom_site_aniso_U_22
_atom_site_aniso_U_33
_atom_site_aniso_U_12
_atom_site_aniso_U_13
_atom_site_aniso_U_23
Sn1 0.04490(9) 0.05209(9) 0.04063(8) -0.00290(10) 0.01090(10) -0.00290(10)
F1 0.0800(10) 0.0760(10) 0.0600(10) 0.0130(10) -0.0030(10) 0.0160(10)
F2 0.135(2) 0.0540(10) 0.115(2) 0.0170(10) 0.017(2) 0.0220(10)
O1 0.0650(10) 0.0560(10) 0.0420(10) -0.0100(10) 0.0140(10) -0.0060(10)
O2 0.118(2) 0.076(2) 0.0590(10) -0.042(2) 0.034(2) -0.0110(10)
C1 0.0470(10) 0.077(2) 0.066(2) -0.002(2) 0.0120(10) 0.000(2)
C2 0.056(2) 0.090(2) 0.069(2) -0.020(2) 0.022(2) -0.008(2)
C3 0.095(3) 0.123(4) 0.074(2) -0.035(3) 0.039(2) -0.010(2)
C4 0.055(2) 0.130(4) 0.120(3) -0.024(2) 0.026(2) -0.024(3)
C5 0.057(2) 0.077(2) 0.083(2) -0.024(2) 0.019(2) -0.005(2)
C6 0.106(3) 0.083(3) 0.111(4) -0.035(3) 0.020(3) 0.005(3)
C7 0.126(5) 0.069(3) 0.155(6) -0.027(3) 0.025(4) 0.000(3)
C8 0.105(4) 0.082(3) 0.170(6) -0.024(3) 0.032(4) -0.036(4)
C9 0.087(3) 0.112(4) 0.109(4) -0.018(3) 0.030(3) -0.032(3)
C10 0.072(2) 0.088(3) 0.081(3) -0.011(2) 0.021(2) -0.014(2)
C11 0.048(2) 0.084(2) 0.0430(10) 0.0110(10) 0.0120(10) 0.0040(10)
C12 0.054(2) 0.079(2) 0.042(2) -0.001(2) 0.0110(10) 0.0050(10)
C13 0.076(2) 0.134(4) 0.064(2) -0.010(2) 0.024(2) 0.026(2)
C14 0.074(2) 0.063(2) 0.063(2) -0.005(2) 0.005(2) 0.005(2)
C15 0.061(2) 0.072(2) 0.0380(10) 0.006(2) 0.0090(10) -0.0010(10)
C16 0.081(2) 0.109(4) 0.067(2) 0.021(2) 0.012(2) -0.025(2)
C17 0.126(4) 0.116(4) 0.072(3) 0.011(3) 0.004(3) -0.045(3)
C18 0.107(4) 0.107(3) 0.080(3) -0.015(3) -0.010(3) -0.029(3)
C19 0.068(3) 0.109(3) 0.107(4) 0.010(2) -0.019(3) -0.011(3)
C20 0.065(2) 0.072(2) 0.078(2) 0.009(2) -0.003(2) -0.010(2)
C21 0.074(2) 0.058(2) 0.054(2) 0.000(2) 0.018(2) 0.005(2)
C22 0.061(2) 0.056(2) 0.063(2) 0.0100(10) 0.011(2) 0.0010(10)
C23 0.101(3) 0.082(3) 0.088(3) 0.023(2) 0.012(2) 0.017(2)
C24 0.061(2) 0.081(2) 0.061(2) 0.001(2) 0.006(2) -0.018(2)
C25 0.056(2) 0.054(2) 0.064(2) 0.0120(10) 0.010(2) -0.0100(10)
C26 0.072(2) 0.084(2) 0.086(3) -0.005(2) 0.014(2) -0.026(2)
C27 0.085(3) 0.123(4) 0.092(3) 0.012(3) 0.003(3) -0.051(3)
C28 0.097(3) 0.158(5) 0.071(3) 0.040(3) 0.010(3) -0.050(3)
C29 0.085(3) 0.138(4) 0.086(3) 0.028(3) 0.039(2) -0.025(3)
C30 0.060(2) 0.086(2) 0.080(2) 0.013(2) 0.017(2) -0.020(2)
C31 0.058(2) 0.050(2) 0.0400(10) -0.0050(10) 0.0070(10) 0.0020(10)
C32 0.0460(10) 0.0510(10) 0.0430(10) -0.0010(10) 0.0140(10) 0.0010(10)
C33 0.055(2) 0.057(2) 0.050(2) 0.0030(10) 0.0120(10) 0.0080(10)
C34 0.076(2) 0.047(2) 0.076(2) 0.009(2) 0.023(2) 0.010(2)

loop_
_atom_type_symbol
_atom_type_description
_atom_type_scat_dispersion_real
_atom_type_scat_dispersion_imag
_atom_type_scat_source
C C 0.0033 0.0016 'International Tables Vol C Tables 4.2.6.8 and 6.1.1.4'
H H 0.0000 0.0000 'International Tables Vol C Tables 4.2.6.8 and 6.1.1.4'
O O 0.0106 0.0060 'International Tables Vol C Tables 4.2.6.8 and 6.1.1.4'
F F 0.0171 0.0103 'International Tables Vol C Tables 4.2.6.8 and 6.1.1.4'
Sn Sn -0.6537 1.4246 'International Tables Vol C Tables 4.2.6.8 and 6.1.1.4'

loop_
_geom_angle_atom_site_label_1
_geom_angle_atom_site_label_2
_geom_angle_atom_site_label_3
_geom_angle_site_symmetry_1
_geom_angle_site_symmetry_3
_geom_angle
_geom_angle_publ_flag
O1 Sn1 C1 . . 103.5(2) yes
O1 Sn1 C11 . . 91.90(10) yes
O1 Sn1 C21 . . 104.20(10) yes
C1 Sn1 C11 . . 117.30(10) yes
C1 Sn1 C21 . . 118.0(2) yes
C11 Sn1 C21 . . 116.00(10) yes
C31 O1 Sn1 . . 117.4(2) no
C2 C1 Sn1 . . 118.8(3) no
C1 C2 C3 . . 108.7(3) no
C1 C2 C4 . . 108.4(3) no
C3 C2 C4 . . 108.3(3) no
C1 C2 C5 . . 110.3(3) no
C3 C2 C5 . . 112.4(4) no
C4 C2 C5 . . 108.6(3) no
C6 C5 C10 . . 116.9(4) no
C6 C5 C2 . . 122.9(4) no
C10 C5 C2 . . 120.2(4) no
C5 C6 C7 . . 121.9(5) no
C8 C7 C6 . . 119.5(5) no
C7 C8 C9 . . 121.0(5) no
C8 C9 C10 . . 119.3(5) no
C5 C10 C9 . . 121.4(5) no
C12 C11 Sn1 . . 119.5(2) no
C15 C12 C14 . . 112.9(3) no
C15 C12 C11 . . 110.6(3) no
C14 C12 C11 . . 109.7(3) no
C15 C12 C13 . . 108.0(3) no
C14 C12 C13 . . 107.4(3) no
C11 C12 C13 . . 108.0(3) no
C20 C15 C16 . . 116.6(3) no
C20 C15 C12 . . 123.0(3) no
C16 C15 C12 . . 120.4(3) no
C15 C16 C17 . . 121.8(4) no
C18 C17 C16 . . 120.0(4) no
C17 C18 C19 . . 119.3(5) no
C18 C19 C20 . . 120.8(5) no
C15 C20 C19 . . 121.4(4) no
C22 C21 Sn1 . . 117.4(3) no
C24 C22 C25 . . 112.0(3) no
C24 C22 C21 . . 108.3(3) no
C25 C22 C21 . . 110.1(3) no
C24 C22 C23 . . 108.9(3) no
C25 C22 C23 . . 108.4(3) no
C21 C22 C23 . . 109.1(3) no
C30 C25 C26 . . 116.9(3) no
C30 C25 C22 . . 122.1(3) no
C26 C25 C22 . . 120.9(3) no
C25 C26 C27 . . 121.2(4) no
C28 C27 C26 . . 120.2(4) no
C27 C28 C29 . . 120.0(4) no
C28 C29 C30 . . 120.0(5) no
C25 C30 C29 . . 121.5(4) no
O2 C31 O1 . . 125.6(3) no
O2 C31 C32 . . 120.2(3) no
O1 C31 C32 . . 114.2(3) no
C33 C32 C32 . 2_655 118.5(2) no
C33 C32 C31 . . 121.2(2) no
C32 C32 C31 2_655 . 120.2(2) no
F1 C33 C32 . . 120.3(3) no
F1 C33 C34 . . 117.7(3) no
C32 C33 C34 . . 122.0(3) no
F2 C34 C34 . 2_655 120.0(2) no
F2 C34 C33 . . 120.6(3) no
C34 C34 C33 2_655 . 119.5(2) no
C2 C1 H1a . . 107.6 no
Sn1 C1 H1a . . 107.6 no
C2 C1 H1b . . 107.6 no
Sn1 C1 H1b . . 107.6 no
H1a C1 H1b . . 107.0 no
C2 C3 H3a . . 109.5 no
C2 C3 H3b . . 109.5 no
H3a C3 H3b . . 109.5 no
C2 C3 H3c . . 109.5 no
H3a C3 H3c . . 109.5 no
H3b C3 H3c . . 109.5 no
C2 C4 H4a . . 109.5 no
C2 C4 H4b . . 109.5 no
H4a C4 H4b . . 109.5 no
C2 C4 H4c . . 109.5 no
H4a C4 H4c . . 109.5 no
H4b C4 H4c . . 109.5 no
C5 C6 H6 . . 119.1 no
C7 C6 H6 . . 119.1 no
C8 C7 H7 . . 120.2 no
C6 C7 H7 . . 120.2 no
C7 C8 H8 . . 119.5 no
C9 C8 H8 . . 119.5 no
C8 C9 H9 . . 120.4 no
C10 C9 H9 . . 120.4 no
C5 C10 H10 . . 119.3 no
C9 C10 H10 . . 119.3 no
C12 C11 H11a . . 107.4 no
Sn1 C11 H11a . . 107.4 no
C12 C11 H11b . . 107.4 no
Sn1 C11 H11b . . 107.4 no
H11a C11 H11b . . 107.0 no
C12 C13 H13a . . 109.5 no
C12 C13 H13b . . 109.5 no
H13a C13 H13b . . 109.5 no
C12 C13 H13c . . 109.5 no
H13a C13 H13c . . 109.5 no
H13b C13 H13c . . 109.5 no
C12 C14 H14a . . 109.5 no
C12 C14 H14b . . 109.5 no
H14a C14 H14b . . 109.5 no
C12 C14 H14c . . 109.5 no
H14a C14 H14c . . 109.5 no
H14b C14 H14c . . 109.5 no
C15 C16 H16 . . 119.1 no
C17 C16 H16 . . 119.1 no
C18 C17 H17 . . 120.0 no
C16 C17 H17 . . 120.0 no
C17 C18 H18 . . 120.3 no
C19 C18 H18 . . 120.3 no
C18 C19 H19 . . 119.6 no
C20 C19 H19 . . 119.6 no
C15 C20 H20 . . 119.3 no
C19 C20 H20 . . 119.3 no
C22 C21 H21a . . 108.0 no
Sn1 C21 H21a . . 108.0 no
C22 C21 H21b . . 108.0 no
Sn1 C21 H21b . . 108.0 no
H21a C21 H21b . . 107.2 no
C22 C23 H23a . . 109.5 no
C22 C23 H23b . . 109.5 no
H23a C23 H23b . . 109.5 no
C22 C23 H23c . . 109.5 no
H23a C23 H23c . . 109.5 no
H23b C23 H23c . . 109.5 no
C22 C24 H24a . . 109.5 no
C22 C24 H24b . . 109.5 no
H24a C24 H24b . . 109.5 no
C22 C24 H24c . . 109.5 no
H24a C24 H24c . . 109.5 no
H24b C24 H24c . . 109.5 no
C25 C26 H26 . . 119.4 no
C27 C26 H26 . . 119.4 no
C28 C27 H27 . . 119.9 no
C26 C27 H27 . . 119.9 no
C27 C28 H28 . . 120.0 no
C29 C28 H28 . . 120.0 no
C28 C29 H29 . . 120.0 no
C30 C29 H29 . . 120.0 no
C25 C30 H30 . . 119.2 no
C29 C30 H30 . . 119.2 no

loop_
_geom_bond_atom_site_label_1
_geom_bond_atom_site_label_2
_geom_bond_site_symmetry_2
_geom_bond_distance
_geom_bond_publ_flag
Sn1 O1 . 2.085(2) yes
Sn1 C1 . 2.151(3) yes
Sn1 C11 . 2.149(3) yes
Sn1 C21 . 2.155(4) yes
F1 C33 . 1.342(3) no
F2 C34 . 1.338(4) no
O1 C31 . 1.287(4) no
O2 C31 . 1.198(4) no
C1 C2 . 1.531(5) no
C2 C3 . 1.535(5) no
C2 C4 . 1.539(5) no
C2 C5 . 1.542(5) no
C5 C6 . 1.375(6) no
C5 C10 . 1.387(5) no
C6 C7 . 1.385(8) no
C7 C8 . 1.347(8) no
C8 C9 . 1.362(8) no
C9 C10 . 1.387(7) no
C11 C12 . 1.536(4) no
C12 C15 . 1.527(5) no
C12 C14 . 1.527(5) no
C12 C13 . 1.544(5) no
C15 C20 . 1.366(5) no
C15 C16 . 1.381(5) no
C16 C17 . 1.386(6) no
C17 C18 . 1.351(7) no
C18 C19 . 1.351(7) no
C19 C20 . 1.386(6) no
C21 C22 . 1.541(5) no
C22 C24 . 1.531(5) no
C22 C25 . 1.533(4) no
C22 C23 . 1.544(5) no
C25 C30 . 1.378(5) no
C25 C26 . 1.379(5) no
C26 C27 . 1.392(6) no
C27 C28 . 1.341(7) no
C28 C29 . 1.365(7) no
C29 C30 . 1.378(6) no
C31 C32 . 1.511(4) no
C32 C33 . 1.372(4) no
C32 C32 2_655 1.409(5) no
C33 C34 . 1.375(5) no
C34 C34 2_655 1.366(8) no
C1 H1a . 0.97 no
C1 H1b . 0.97 no
C3 H3a . 0.96 no
C3 H3b . 0.96 no
C3 H3c . 0.96 no
C4 H4a . 0.96 no
C4 H4b . 0.96 no
C4 H4c . 0.96 no
C6 H6 . 0.93 no
C7 H7 . 0.93 no
C8 H8 . 0.93 no
C9 H9 . 0.93 no
C10 H10 . 0.93 no
C11 H11a . 0.97 no
C11 H11b . 0.97 no
C13 H13a . 0.96 no
C13 H13b . 0.96 no
C13 H13c . 0.96 no
C14 H14a . 0.96 no
C14 H14b . 0.96 no
C14 H14c . 0.96 no
C16 H16 . 0.93 no
C17 H17 . 0.93 no
C18 H18 . 0.93 no
C19 H19 . 0.93 no
C20 H20 . 0.93 no
C21 H21a . 0.97 no
C21 H21b . 0.97 no
C23 H23a . 0.96 no
C23 H23b . 0.96 no
C23 H23c . 0.96 no
C24 H24a . 0.96 no
C24 H24b . 0.96 no
C24 H24c . 0.96 no
C26 H26 . 0.93 no
C27 H27 . 0.93 no
C28 H28 . 0.93 no
C29 H29 . 0.93 no
C30 H30 . 0.93 no

loop_
_geom_torsion_atom_site_label_1
_geom_torsion_atom_site_label_2
_geom_torsion_atom_site_label_3
_geom_torsion_atom_site_label_4
_geom_torsion_site_symmetry_1
_geom_torsion_site_symmetry_4
_geom_torsion
_geom_torsion_publ_flag
C11 Sn1 O1 C31 . . 178.2(2) no
C1 Sn1 O1 C31 . . -63.1(3) no
C21 Sn1 O1 C31 . . 60.9(3) no
O1 Sn1 C1 C2 . . 129.6(3) no
C11 Sn1 C1 C2 . . -131.0(2) no
C21 Sn1 C1 C2 . . 15.2(3) no
Sn1 C1 C2 C3 . . -71.7(4) no
Sn1 C1 C2 C4 . . 170.8(3) no
Sn1 C1 C2 C5 . . 51.9(4) no
C1 C2 C5 C6 . . -133.0(4) no
C3 C2 C5 C6 . . -11.6(5) no
C4 C2 C5 C6 . . 108.3(4) no
C1 C2 C5 C10 . . 47.6(4) no
C3 C2 C5 C10 . . 169.1(3) no
C4 C2 C5 C10 . . -71.0(4) no
C10 C5 C6 C7 . . 0.2(7) no
C2 C5 C6 C7 . . -179.2(4) no
C5 C6 C7 C8 . . 1.5(8) no
C6 C7 C8 C9 . . -2.3(9) no
C7 C8 C9 C10 . . 1.4(8) no
C6 C5 C10 C9 . . -1.1(6) no
C2 C5 C10 C9 . . 178.3(4) no
C8 C9 C10 C5 . . 0.3(7) no
O1 Sn1 C11 C12 . . 82.7(3) no
C1 Sn1 C11 C12 . . -23.6(3) no
C21 Sn1 C11 C12 . . -170.5(2) no
Sn1 C11 C12 C15 . . 74.4(3) no
Sn1 C11 C12 C14 . . -50.8(3) no
Sn1 C11 C12 C13 . . -167.6(3) no
C14 C12 C15 C20 . . -4.6(5) no
C11 C12 C15 C20 . . -128.0(4) no
C13 C12 C15 C20 . . 114.0(4) no
C14 C12 C15 C16 . . 177.7(3) no
C11 C12 C15 C16 . . 54.3(4) no
C13 C12 C15 C16 . . -63.7(4) no
C20 C15 C16 C17 . . 0.4(6) no
C12 C15 C16 C17 . . 178.3(4) no
C15 C16 C17 C18 . . -1.3(8) no
C16 C17 C18 C19 . . 2.0(8) no
C17 C18 C19 C20 . . -2.0(8) no
C16 C15 C20 C19 . . -0.3(6) no
C12 C15 C20 C19 . . -178.1(4) no
C18 C19 C20 C15 . . 1.1(8) no
O1 Sn1 C21 C22 . . 84.8(3) no
C11 Sn1 C21 C22 . . -14.4(3) no
C1 Sn1 C21 C22 . . -161.1(3) no
Sn1 C21 C22 C24 . . -67.9(3) no
Sn1 C21 C22 C25 . . 54.9(4) no
Sn1 C21 C22 C23 . . 173.8(3) no
C24 C22 C25 C30 . . -12.9(4) no
C21 C22 C25 C30 . . -133.5(4) no
C23 C22 C25 C30 . . 107.3(4) no
C24 C22 C25 C26 . . 166.5(3) no
C21 C22 C25 C26 . . 45.9(4) no
C23 C22 C25 C26 . . -73.4(4) no
C30 C25 C26 C27 . . 4.5(6) no
C22 C25 C26 C27 . . -174.9(4) no
C25 C26 C27 C28 . . -2.9(7) no
C26 C27 C28 C29 . . 0.4(8) no
C27 C28 C29 C30 . . 0.2(7) no
C26 C25 C30 C29 . . -3.8(6) no
C22 C25 C30 C29 . . 175.5(4) no
C28 C29 C30 C25 . . 1.5(7) no
Sn1 O1 C31 O2 . . -0.3(5) no
Sn1 O1 C31 C32 . . 179.0(2) no
O2 C31 C32 C33 . . 120.6(4) no
O1 C31 C32 C33 . . -58.7(4) no
O2 C31 C32 C32 . 2_655 -56.4(5) no
O1 C31 C32 C32 . 2_655 124.3(4) no
C32 C32 C33 F1 2_655 . 178.4(3) no
C31 C32 C33 F1 . . 1.3(4) no
C32 C32 C33 C34 2_655 . -0.1(5) no
C31 C32 C33 C34 . . -177.1(3) no
F1 C33 C34 F2 . . 1.0(5) no
C32 C33 C34 F2 . . 179.6(4) no
F1 C33 C34 C34 . 2_655 180.0(4) no
C32 C33 C34 C34 . 2_655 -1.5(7) no
